data_1010827
loop_
_publ_author_name
'Rosen, O'
'Westgren, A'

_publ_section_title
;
Minerals of the Varutraesk Pegmatite. XII. On the Structure and the
Composition of Minerals belonging to the Pyrochlore-Atopite Group and
an X-Ray Analysis of disintegrated Stibio-Microlite.
;
_journal_coden_ASTM GFSFA4
_journal_name_full
;
Geologiska Foereningens i Stockholm Foerhandlingar
;
_journal_page_first 226
_journal_page_last 235
_journal_volume 60
_journal_year 1938
_chemical_compound_source 'from the Varutraesk Pegmatite'
_chemical_formula_structural 'Ca Na Ta2 O6 (O H F)0.5'
_chemical_formula_sum 'Ca F0.5 H0.5 Na O6.5 Ta2'
_chemical_name_mineral Stibiomicrolite
_chemical_name_systematic
;
Calcium sodium bis(tantalate) hemihydroxide hemifluoride
;
_cell_angle_alpha 90
_cell_angle_beta 90
_cell_angle_gamma 90
_cell_formula_units_Z 1
_cell_length_a 4.92
_cell_length_b 5.54
_cell_length_c 11.78
_cell_volume 321.1
_cod_original_formula_sum 'H.5 Ca F.5 Na O6.5 Ta2'
_cod_database_code 1010827

loop_
_atom_site_label
_atom_site_fract_x
_atom_site_fract_y
_atom_site_fract_z
? ? ? ?
